data_7024701
loop_
_publ_author_name
'Ma, Lu-Fang'
'Liu, Bin'
'Wang, Li-Ya'
'Li, Cheng-Peng'
'Du, Miao'

_publ_section_title
;
 Copper(II) 5-methoxyisophthalate coordination polymers incorporating
 dipyridyl co-ligands: syntheses, crystal structures, and magnetic
 properties.
;
_journal_issue 9
_journal_name_full 'Dalton transactions (Cambridge, England : 2003)'
_journal_page_first 2301
_journal_page_last 2308
_journal_paper_doi 10.1039/b920308g
_journal_volume 39
_journal_year 2010
_chemical_formula_sum 'C24 H20 Cu2 N O11'
_chemical_formula_weight 625.49
_chemical_name_systematic
;
?
;
_space_group_IT_number 62
_symmetry_cell_setting orthorhombic
_symmetry_space_group_name_Hall '-P 2ac 2n'
_symmetry_space_group_name_H-M 'P n m a'
_atom_sites_solution_hydrogens geom
_atom_sites_solution_primary direct
_atom_sites_solution_secondary difmap
_audit_creation_method SHELXL-97
_cell_angle_alpha 90.00
_cell_angle_beta 90.00
_cell_angle_gamma 90.00
_cell_formula_units_Z 8
_cell_length_a 14.822(10)
_cell_length_b 19.077(13)
_cell_length_c 18.780(13)
_cell_measurement_reflns_used 1628
_cell_measurement_temperature 291(2)
_cell_measurement_theta_max 21.51
_cell_measurement_theta_min 2.57
_cell_volume 5310(6)
_computing_cell_refinement 'Bruker SMART'
_computing_data_collection 'Bruker SMART'
_computing_data_reduction 'Bruker SAINT'
_computing_molecular_graphics 'Bruker SHELXTL'
_computing_publication_material 'Bruker SHELXTL'
_computing_structure_refinement 'SHELXL-97 (Sheldrick, 1997)'
_computing_structure_solution 'SHELXS-97 (Sheldrick, 1990)'
_diffrn_ambient_temperature 291(2)
_diffrn_measured_fraction_theta_full 0.978
_diffrn_measured_fraction_theta_max 0.978
_diffrn_measurement_device_type 'CCD area detector'
_diffrn_measurement_method 'phi and omega scans'
_diffrn_radiation_monochromator graphite
_diffrn_radiation_source 'fine-focus sealed tube'
_diffrn_radiation_type MoK\a
_diffrn_radiation_wavelength 0.71073
_diffrn_reflns_av_R_equivalents 0.1514
_diffrn_reflns_av_sigmaI/netI 0.1160
_diffrn_reflns_limit_h_max 17
_diffrn_reflns_limit_h_min -14
_diffrn_reflns_limit_k_max 23
_diffrn_reflns_limit_k_min -21
_diffrn_reflns_limit_l_max 22
_diffrn_reflns_limit_l_min -22
_diffrn_reflns_number 25387
_diffrn_reflns_theta_full 25.50
_diffrn_reflns_theta_max 25.50
_diffrn_reflns_theta_min 2.75
_exptl_absorpt_coefficient_mu 1.661
_exptl_absorpt_correction_T_max 0.8358
_exptl_absorpt_correction_T_min 0.7442
_exptl_absorpt_correction_type multi-scan
_exptl_absorpt_process_details sadabs
_exptl_crystal_colour blue
_exptl_crystal_density_diffrn 1.565
_exptl_crystal_density_method 'not measured'
_exptl_crystal_description block
_exptl_crystal_F_000 2536
_exptl_crystal_size_max 0.19
_exptl_crystal_size_mid 0.14
_exptl_crystal_size_min 0.11
_refine_diff_density_max 1.179
_refine_diff_density_min -0.847
_refine_diff_density_rms 0.141
_refine_ls_extinction_method none
_refine_ls_goodness_of_fit_ref 1.062
_refine_ls_hydrogen_treatment constr
_refine_ls_matrix_type full
_refine_ls_number_parameters 362
_refine_ls_number_reflns 4985
_refine_ls_number_restraints 24
_refine_ls_restrained_S_all 1.065
_refine_ls_R_factor_all 0.1505
_refine_ls_R_factor_gt 0.0812
_refine_ls_shift/su_max 0.000
_refine_ls_shift/su_mean 0.000
_refine_ls_structure_factor_coef Fsqd
_refine_ls_weighting_details 'calc w=1/[\s^2^(Fo^2^)+(0.0903P)^2^+17.2929P] where P=(Fo^2^+2Fc^2^)/3'
_refine_ls_weighting_scheme calc
_refine_ls_wR_factor_gt 0.1809
_refine_ls_wR_factor_ref 0.2243
_reflns_number_gt 2790
_reflns_number_total 4985
_reflns_threshold_expression >2sigma(I)
_cod_data_source_file b920308g.txt
_cod_data_source_block 2
_cod_depositor_comments
;
The following automatic conversions were performed:

'_symmetry_cell_setting' value 'Orthorhombic' changed to
'orthorhombic' according to
/home/saulius/struct/CIF-dictionaries/cif_core.dic dictionary named
'cif_core.dic' version 2.4.2 from 2011-04-26.

Automatic conversion script
Id: cif_fix_values 1891 2012-01-12 08:04:46Z andrius 
;
_cod_original_sg_symbol_H-M Pnma
_cod_database_code 7024701

loop_
_symmetry_equiv_pos_as_xyz
'x, y, z'
'-x+1/2, -y, z+1/2'
'-x, y+1/2, -z'
'x+1/2, -y+1/2, -z+1/2'
'-x, -y, -z'
'x-1/2, y, -z-1/2'
'x, -y-1/2, z'
'-x-1/2, y-1/2, z-1/2'

loop_
_atom_site_label
_atom_site_type_symbol
_atom_site_fract_x
_atom_site_fract_y
_atom_site_fract_z
_atom_site_U_iso_or_equiv
_atom_site_adp_type
_atom_site_occupancy
_atom_site_symmetry_multiplicity
_atom_site_calc_flag
_atom_site_refinement_flags
Cu1 Cu 0.30327(7) 0.96296(5) 0.95486(5) 0.0299(3) Uani 1 1 d .
Cu2 Cu 0.16678(7) 1.02828(5) 1.02048(5) 0.0295(3) Uani 1 1 d .
O1 O 0.1103(4) 1.0211(4) 0.9233(3) 0.0434(17) Uani 1 1 d .
O2 O 0.2297(4) 0.9725(4) 0.8694(3) 0.0488(18) Uani 1 1 d .
O3 O 0.2491(4) 0.9788(3) 0.6033(3) 0.0439(17) Uani 1 1 d .
O4 O 0.1383(4) 1.0371(3) 0.5479(3) 0.0426(16) Uani 1 1 d .
O5 O -0.1067(5) 1.0652(4) 0.7178(3) 0.0527(19) Uani 1 1 d .
O6 O 0.2284(5) 0.8802(3) 0.9849(4) 0.0471(17) Uani 1 1 d .
O7 O 0.1178(4) 0.9360(3) 1.0419(3) 0.0403(16) Uani 1 1 d .
O8 O -0.0935(7) 0.7500 1.1274(6) 0.065(3) Uani 1 2 d S
O9 O 0.2186(5) 1.1180(3) 0.9946(4) 0.0446(17) Uani 1 1 d .
O10 O 0.3398(5) 1.0637(3) 0.9463(4) 0.0477(17) Uani 1 1 d .
O11 O 0.5420(12) 1.2500 0.8587(9) 0.114(5) Uani 1 2 d SU
O12 O 0.0480(4) 1.0766(4) 1.0697(4) 0.0510(18) Uani 1 1 d .
H1W H 0.0267 1.0821 1.0284 0.076 Uiso 1 1 d R
H2W H 0.0168 1.0437 1.0891 0.076 Uiso 1 1 d R
N1 N 0.4037(5) 0.9040(4) 0.8987(4) 0.0405(19) Uani 1 1 d .
C1 C 0.1534(6) 0.9996(5) 0.8677(5) 0.0309(19) Uani 1 1 d .
C2 C 0.1087(6) 1.0100(5) 0.7977(5) 0.035(2) Uani 1 1 d .
C3 C 0.1588(7) 0.9989(5) 0.7343(5) 0.038(2) Uani 1 1 d .
H3 H 0.2182 0.9833 0.7365 0.046 Uiso 1 1 calc R
C4 C 0.1181(6) 1.0118(4) 0.6690(4) 0.030(2) Uani 1 1 d .
C5 C 0.0295(6) 1.0323(5) 0.6661(4) 0.036(2) Uani 1 1 d .
H5 H 0.0017 1.0383 0.6221 0.043 Uiso 1 1 calc R
C6 C -0.0187(6) 1.0441(5) 0.7271(5) 0.037(2) Uani 1 1 d .
C7 C 0.0211(7) 1.0331(5) 0.7939(5) 0.041(2) Uani 1 1 d .
H7 H -0.0116 1.0413 0.8354 0.049 Uiso 1 1 calc R
C8 C 0.1730(6) 1.0081(5) 0.6012(5) 0.034(2) Uani 1 1 d .
C9 C -0.1463(8) 1.1056(7) 0.7735(6) 0.065(3) Uani 1 1 d .
H9A H -0.1110 1.1471 0.7813 0.097 Uiso 1 1 calc R
H9B H -0.1479 1.0783 0.8165 0.097 Uiso 1 1 calc R
H9C H -0.2066 1.1186 0.7603 0.097 Uiso 1 1 calc R
C10 C 0.1566(7) 0.8812(4) 1.0204(5) 0.037(2) Uani 1 1 d .
C11 C 0.1126(6) 0.8125(4) 1.0399(5) 0.033(2) Uani 1 1 d .
C12 C 0.0283(7) 0.8127(5) 1.0743(5) 0.042(2) Uani 1 1 d .
H12A H -0.0005 0.8550 1.0841 0.050 Uiso 1 1 calc R
C13 C -0.0118(8) 0.7500 1.0936(7) 0.035(3) Uani 1 2 d S
C14 C 0.1541(9) 0.7500 1.0233(7) 0.036(3) Uani 1 2 d S
H14 H 0.2100 0.7500 1.0009 0.043 Uiso 1 2 calc SR
C15 C -0.1267(15) 0.7000(11) 1.1627(13) 0.058(6) Uani 0.50 1 d P
H15A H -0.1865 0.7105 1.1793 0.087 Uiso 0.50 1 d PR
H15B H -0.1285 0.6591 1.1329 0.087 Uiso 0.50 1 d PR
H15C H -0.0880 0.6914 1.2027 0.087 Uiso 0.50 1 d PR
C16 C 0.2949(8) 1.1172(4) 0.9617(5) 0.041(2) Uani 1 1 d .
C17 C 0.3347(6) 1.1873(4) 0.9424(5) 0.035(2) Uani 1 1 d .
C18 C 0.4168(8) 1.1865(5) 0.9090(6) 0.055(3) Uani 1 1 d .
H18 H 0.4446 1.1441 0.8981 0.065 Uiso 1 1 calc R
C19 C 0.4587(10) 1.2500 0.8913(9) 0.054(4) Uani 1 2 d S
C20 C 0.2941(9) 1.2500 0.9580(7) 0.036(3) Uani 1 2 d S
H20 H 0.2377 1.2500 0.9797 0.043 Uiso 1 2 calc SR
C21 C 0.601(2) 1.2952(18) 0.869(2) 0.114(7) Uani 0.50 1 d PU
H21A H 0.6361 1.3019 0.8262 0.171 Uiso 0.50 1 d PR
H21B H 0.5774 1.3395 0.8842 0.171 Uiso 0.50 1 d PR
H21C H 0.6386 1.2758 0.9053 0.171 Uiso 0.50 1 d PR
C22 C 0.3932(9) 0.8876(6) 0.8306(6) 0.068(4) Uani 1 1 d .
H22 H 0.3408 0.9013 0.8072 0.082 Uiso 1 1 calc R
C23 C 0.4596(13) 0.8498(8) 0.7930(7) 0.098(5) Uani 1 1 d .
H23 H 0.4506 0.8412 0.7448 0.117 Uiso 1 1 calc R
C24 C 0.5331(9) 0.8264(6) 0.8228(9) 0.065(4) Uani 1 1 d .
C25 C 0.5455(8) 0.8460(7) 0.8925(10) 0.082(4) Uani 1 1 d .
H25 H 0.5988 0.8342 0.9156 0.098 Uiso 1 1 calc R
C26 C 0.4798(8) 0.8827(6) 0.9284(7) 0.062(3) Uani 1 1 d .
H26 H 0.4896 0.8932 0.9761 0.074 Uiso 1 1 calc R
C27 C 0.6040(10) 0.7846(7) 0.7853(9) 0.096(5) Uani 1 1 d U
H27A H 0.6032 0.7993 0.7359 0.115 Uiso 1 1 calc R
H27B H 0.6616 0.7993 0.8047 0.115 Uiso 1 1 calc R

loop_
_atom_site_aniso_label
_atom_site_aniso_U_11
_atom_site_aniso_U_22
_atom_site_aniso_U_33
_atom_site_aniso_U_23
_atom_site_aniso_U_13
_atom_site_aniso_U_12
Cu1 0.0387(7) 0.0277(6) 0.0232(5) -0.0008(4) 0.0003(4) 0.0036(5)
Cu2 0.0365(6) 0.0266(5) 0.0254(6) 0.0000(4) 0.0019(4) 0.0025(5)
O1 0.039(4) 0.066(5) 0.025(3) 0.003(3) 0.002(3) 0.007(3)
O2 0.043(4) 0.072(5) 0.032(4) -0.006(3) -0.002(3) 0.020(4)
O3 0.044(4) 0.053(4) 0.034(4) 0.005(3) 0.008(3) 0.010(3)
O4 0.065(5) 0.048(4) 0.015(3) 0.009(3) 0.007(3) 0.011(3)
O5 0.047(4) 0.081(5) 0.030(4) -0.007(3) -0.010(3) 0.013(4)
O6 0.043(4) 0.026(3) 0.073(5) -0.002(3) 0.014(4) -0.003(3)
O7 0.043(4) 0.026(3) 0.051(4) 0.003(3) 0.007(3) 0.000(3)
O8 0.057(8) 0.073(8) 0.065(8) 0.000 0.018(6) 0.000
O9 0.058(5) 0.027(3) 0.049(4) 0.001(3) 0.015(3) -0.001(3)
O10 0.064(5) 0.030(4) 0.049(4) 0.003(3) 0.012(4) 0.001(3)
O11 0.105(8) 0.114(8) 0.122(8) 0.000 0.031(7) 0.000
O12 0.051(5) 0.054(4) 0.048(4) -0.004(3) 0.011(3) 0.009(3)
N1 0.041(5) 0.037(4) 0.043(5) -0.003(4) 0.003(4) 0.005(4)
C1 0.029(5) 0.035(5) 0.029(5) 0.001(4) 0.000(4) 0.001(4)
C2 0.039(6) 0.036(5) 0.029(5) -0.003(4) -0.003(4) -0.003(4)
C3 0.041(6) 0.044(5) 0.030(5) 0.002(4) 0.004(4) 0.000(5)
C4 0.042(6) 0.029(5) 0.020(4) 0.005(3) 0.001(4) 0.002(4)
C5 0.052(6) 0.035(5) 0.022(4) 0.007(4) -0.004(4) 0.003(5)
C6 0.030(5) 0.049(6) 0.033(5) -0.002(4) -0.004(4) 0.005(4)
C7 0.051(6) 0.043(5) 0.028(5) 0.003(4) 0.004(4) 0.007(5)
C8 0.036(6) 0.033(5) 0.032(5) -0.010(4) 0.003(4) 0.000(4)
C9 0.051(8) 0.096(9) 0.047(7) -0.010(6) 0.001(5) 0.017(7)
C10 0.050(7) 0.027(5) 0.034(5) -0.002(4) -0.013(5) 0.009(4)
C11 0.035(5) 0.026(5) 0.037(5) 0.005(4) 0.001(4) 0.002(4)
C12 0.044(6) 0.029(5) 0.054(7) -0.003(4) -0.002(5) 0.003(4)
C13 0.026(8) 0.046(8) 0.033(7) 0.000 0.001(6) 0.000
C14 0.039(8) 0.031(7) 0.037(7) 0.000 -0.003(6) 0.000
C15 0.045(14) 0.055(14) 0.073(16) -0.002(12) 0.021(12) 0.008(11)
C16 0.069(7) 0.023(5) 0.030(5) -0.001(4) -0.004(5) 0.003(5)
C17 0.040(6) 0.031(5) 0.033(5) 0.002(4) 0.011(4) -0.001(4)
C18 0.062(8) 0.029(6) 0.073(8) -0.005(5) 0.022(6) -0.002(5)
C19 0.035(9) 0.046(9) 0.082(12) 0.000 0.028(8) 0.000
C20 0.040(8) 0.028(7) 0.040(8) 0.000 -0.005(6) 0.000
C21 0.108(9) 0.111(9) 0.122(9) -0.007(7) 0.017(8) -0.005(7)
C22 0.083(9) 0.078(9) 0.045(7) -0.024(6) -0.001(6) 0.026(7)
C23 0.172(17) 0.079(10) 0.042(8) -0.015(7) 0.042(10) 0.028(11)
C24 0.065(9) 0.031(6) 0.098(11) 0.011(7) 0.038(8) 0.008(6)
C25 0.040(8) 0.061(8) 0.144(15) 0.002(9) 0.018(8) 0.021(6)
C26 0.055(8) 0.067(8) 0.063(8) -0.012(6) -0.004(6) 0.026(6)
C27 0.097(8) 0.074(7) 0.117(8) 0.005(6) 0.043(7) 0.002(6)

loop_
_atom_type_symbol
_atom_type_description
_atom_type_scat_dispersion_real
_atom_type_scat_dispersion_imag
_atom_type_scat_source
C C 0.0033 0.0016 'International Tables Vol C Tables 4.2.6.8 and 6.1.1.4'
H H 0.0000 0.0000 'International Tables Vol C Tables 4.2.6.8 and 6.1.1.4'
N N 0.0061 0.0033 'International Tables Vol C Tables 4.2.6.8 and 6.1.1.4'
O O 0.0106 0.0060 'International Tables Vol C Tables 4.2.6.8 and 6.1.1.4'
Cu Cu 0.3201 1.2651 'International Tables Vol C Tables 4.2.6.8 and 6.1.1.4'

loop_
_geom_angle_atom_site_label_1
_geom_angle_atom_site_label_2
_geom_angle_atom_site_label_3
_geom_angle
_geom_angle_site_symmetry_1
_geom_angle_site_symmetry_3
O2 Cu1 O4 170.6(3) . 2_575
O2 Cu1 O10 89.8(3) . .
O4 Cu1 O10 87.3(3) 2_575 .
O2 Cu1 O6 89.8(3) . .
O4 Cu1 O6 89.6(3) 2_575 .
O10 Cu1 O6 157.7(3) . .
O2 Cu1 N1 91.8(3) . .
O4 Cu1 N1 97.6(3) 2_575 .
O10 Cu1 N1 106.0(3) . .
O6 Cu1 N1 96.3(3) . .
O2 Cu1 Cu2 85.0(2) . .
O4 Cu1 Cu2 85.61(19) 2_575 .
O10 Cu1 Cu2 78.1(2) . .
O6 Cu1 Cu2 79.6(2) . .
N1 Cu1 Cu2 174.8(2) . .
O9 Cu2 O7 176.9(3) . .
O9 Cu2 O3 90.4(3) . 2_575
O7 Cu2 O3 90.6(3) . 2_575
O9 Cu2 O1 89.8(3) . .
O7 Cu2 O1 88.4(3) . .
O3 Cu2 O1 163.9(3) 2_575 .
O9 Cu2 O12 93.0(3) . .
O7 Cu2 O12 89.6(3) . .
O3 Cu2 O12 101.6(3) 2_575 .
O1 Cu2 O12 94.4(3) . .
O9 Cu2 Cu1 89.8(2) . .
O7 Cu2 Cu1 87.47(19) . .
O3 Cu2 Cu1 81.68(19) 2_575 .
O1 Cu2 Cu1 82.25(18) . .
O12 Cu2 Cu1 175.65(19) . .
C1 O1 Cu2 123.4(6) . .
C1 O2 Cu1 124.7(6) . .
C8 O3 Cu2 124.4(6) . 2_574
C8 O4 Cu1 122.2(6) . 2_574
C6 O5 C9 117.1(7) . .
C10 O6 Cu1 127.2(5) . .
C10 O7 Cu2 120.9(6) . .
C15 O8 C15 98(2) 7_575 .
C15 O8 C13 126.1(11) 7_575 .
C15 O8 C13 126.1(11) . .
C16 O9 Cu2 117.2(5) . .
C16 O10 Cu1 128.3(7) . .
C21 O11 C21 88(3) . 7_585
C21 O11 C19 124.4(19) . .
C21 O11 C19 124.4(19) 7_585 .
Cu2 O12 H1W 88.0 . .
Cu2 O12 H2W 107.8 . .
H1W O12 H2W 106.3 . .
C26 N1 C22 115.8(9) . .
C26 N1 Cu1 123.1(7) . .
C22 N1 Cu1 121.1(7) . .
O2 C1 O1 124.1(8) . .
O2 C1 C2 119.0(8) . .
O1 C1 C2 117.0(8) . .
C7 C2 C3 120.0(8) . .
C7 C2 C1 120.7(8) . .
C3 C2 C1 119.3(8) . .
C4 C3 C2 119.2(9) . .
C4 C3 H3 120.4 . .
C2 C3 H3 120.4 . .
C5 C4 C3 120.1(8) . .
C5 C4 C8 119.7(7) . .
C3 C4 C8 120.1(8) . .
C6 C5 C4 120.9(8) . .
C6 C5 H5 119.6 . .
C4 C5 H5 119.6 . .
C5 C6 O5 115.8(8) . .
C5 C6 C7 120.3(9) . .
O5 C6 C7 123.8(8) . .
C2 C7 C6 119.5(8) . .
C2 C7 H7 120.3 . .
C6 C7 H7 120.3 . .
O4 C8 O3 126.0(8) . .
O4 C8 C4 115.5(8) . .
O3 C8 C4 118.5(8) . .
O5 C9 H9A 109.5 . .
O5 C9 H9B 109.5 . .
H9A C9 H9B 109.5 . .
O5 C9 H9C 109.5 . .
H9A C9 H9C 109.5 . .
H9B C9 H9C 109.5 . .
O6 C10 O7 124.8(8) . .
O6 C10 C11 118.8(7) . .
O7 C10 C11 116.4(9) . .
C14 C11 C12 120.2(9) . .
C14 C11 C10 120.2(9) . .
C12 C11 C10 119.6(8) . .
C13 C12 C11 119.9(9) . .
C13 C12 H12A 120.0 . .
C11 C12 H12A 120.0 . .
O8 C13 C12 120.1(6) . .
O8 C13 C12 120.1(6) . 7_575
C12 C13 C12 119.7(12) . 7_575
C11 C14 C11 119.9(13) 7_575 .
C11 C14 H14 120.0 7_575 .
C11 C14 H14 120.0 . .
O8 C15 C15 40.9(11) . 7_575
O8 C15 H15A 111.9 . .
C15 C15 H15A 78.0 7_575 .
O8 C15 H15B 108.6 . .
C15 C15 H15B 144.4 7_575 .
H15A C15 H15B 109.5 . .
O8 C15 H15C 107.9 . .
C15 C15 H15C 99.8 7_575 .
H15A C15 H15C 109.5 . .
H15B C15 H15C 109.5 . .
O10 C16 O9 125.9(8) . .
O10 C16 C17 117.4(9) . .
O9 C16 C17 116.6(8) . .
C18 C17 C20 119.9(9) . .
C18 C17 C16 116.6(8) . .
C20 C17 C16 123.5(9) . .
C17 C18 C19 119.5(9) . .
C17 C18 H18 120.3 . .
C19 C18 H18 120.3 . .
O11 C19 C18 120.1(7) . 7_585
O11 C19 C18 120.1(7) . .
C18 C19 C18 119.7(13) 7_585 .
C17 C20 C17 121.5(13) . 7_585
C17 C20 H20 119.3 . .
C17 C20 H20 119.3 7_585 .
O11 C21 C21 46.0(17) . 7_585
O11 C21 H21A 110.4 . .
C21 C21 H21A 97.6 7_585 .
O11 C21 H21B 113.6 . .
C21 C21 H21B 151.6 7_585 .
H21A C21 H21B 109.5 . .
O11 C21 H21C 104.3 . .
C21 C21 H21C 67.2 7_585 .
H21A C21 H21C 109.5 . .
H21B C21 H21C 109.5 . .
N1 C22 C23 121.5(12) . .
N1 C22 H22 119.3 . .
C23 C22 H22 119.3 . .
C24 C23 C22 122.9(13) . .
C24 C23 H23 118.5 . .
C22 C23 H23 118.5 . .
C23 C24 C25 115.3(12) . .
C23 C24 C27 124.6(15) . .
C25 C24 C27 120.0(14) . .
C24 C25 C26 120.8(13) . .
C24 C25 H25 119.6 . .
C26 C25 H25 119.6 . .
N1 C26 C25 123.6(12) . .
N1 C26 H26 118.2 . .
C25 C26 H26 118.2 . .
C27 C27 C24 122.2(6) 7_575 .
C27 C27 H27A 106.8 7_575 .
C24 C27 H27A 106.8 . .
C27 C27 H27B 106.8 7_575 .
C24 C27 H27B 106.8 . .
H27A C27 H27B 106.6 . .

loop_
_geom_bond_atom_site_label_1
_geom_bond_atom_site_label_2
_geom_bond_distance
_geom_bond_site_symmetry_2
Cu1 O2 1.948(6) .
Cu1 O4 1.950(6) 2_575
Cu1 O10 2.002(6) .
Cu1 O6 2.010(6) .
Cu1 N1 2.144(8) .
Cu1 Cu2 2.6764(18) .
Cu2 O9 1.938(6) .
Cu2 O7 1.947(6) .
Cu2 O3 1.998(6) 2_575
Cu2 O1 2.013(6) .
Cu2 O12 2.191(6) .
O1 C1 1.291(10) .
O2 C1 1.245(10) .
O3 C8 1.260(10) .
O3 Cu2 1.998(6) 2_574
O4 C8 1.255(11) .
O4 Cu1 1.950(6) 2_574
O5 C6 1.376(11) .
O5 C9 1.425(12) .
O6 C10 1.256(11) .
O7 C10 1.258(10) .
O8 C15 1.26(2) 7_575
O8 C15 1.26(2) .
O8 C13 1.368(15) .
O9 C16 1.289(12) .
O10 C16 1.252(11) .
O11 C21 1.24(3) .
O11 C21 1.24(3) 7_585
O11 C19 1.38(2) .
O12 H1W 0.8455 .
O12 H2W 0.8596 .
N1 C26 1.322(13) .
N1 C22 1.325(13) .
C1 C2 1.484(12) .
C2 C7 1.373(13) .
C2 C3 1.419(12) .
C3 C4 1.390(12) .
C3 H3 0.9300 .
C4 C5 1.371(12) .
C4 C8 1.512(12) .
C5 C6 1.369(12) .
C5 H5 0.9300 .
C6 C7 1.402(12) .
C7 H7 0.9300 .
C9 H9A 0.9600 .
C9 H9B 0.9600 .
C9 H9C 0.9600 .
C10 C11 1.509(12) .
C11 C14 1.378(11) .
C11 C12 1.406(13) .
C12 C13 1.384(11) .
C12 H12A 0.9300 .
C13 C12 1.384(11) 7_575
C14 C11 1.378(11) 7_575
C14 H14 0.9300 .
C15 H15A 0.9600 .
C15 H15B 0.9600 .
C15 H15C 0.9600 .
C16 C17 1.506(12) .
C17 C18 1.370(13) .
C17 C20 1.370(11) .
C18 C19 1.400(12) .
C18 H18 0.9300 .
C19 C18 1.400(12) 7_585
C20 C17 1.370(11) 7_585
C20 H20 0.9300 .
C21 H21A 0.9600 .
C21 H21B 0.9599 .
C21 H21C 0.9600 .
C22 C23 1.410(17) .
C22 H22 0.9300 .
C23 C24 1.30(2) .
C23 H23 0.9300 .
C24 C25 1.37(2) .
C24 C27 1.494(17) .
C25 C26 1.376(16) .
C25 H25 0.9300 .
C26 H26 0.9300 .
C27 C27 1.32(3) 7_575
C27 H27A 0.9700 .
C27 H27B 0.9700 .

loop_
_geom_hbond_atom_site_label_D
_geom_hbond_atom_site_label_H
_geom_hbond_atom_site_label_A
_geom_hbond_distance_DH
_geom_hbond_distance_HA
_geom_hbond_distance_DA
_geom_hbond_angle_DHA
_geom_hbond_site_symmetry_A
O12 H2W O1 0.86 2.27 3.000(10) 143.3 5_577
O12 H1W O7 0.85 2.54 3.240(10) 140.9 5_577
O12 H1W O1 0.85 2.61 3.088(9) 117.5 .

loop_
_geom_torsion_atom_site_label_1
_geom_torsion_atom_site_label_2
_geom_torsion_atom_site_label_3
_geom_torsion_atom_site_label_4
_geom_torsion
_geom_torsion_site_symmetry_1
_geom_torsion_site_symmetry_4
O2 Cu1 Cu2 O9 -86.1(3) . .
O4 Cu1 Cu2 O9 92.8(3) 2_575 .
O10 Cu1 Cu2 O9 4.7(3) . .
O6 Cu1 Cu2 O9 -176.8(3) . .
N1 Cu1 Cu2 O9 -139(2) . .
O2 Cu1 Cu2 O7 92.4(3) . .
O4 Cu1 Cu2 O7 -88.6(3) 2_575 .
O10 Cu1 Cu2 O7 -176.8(3) . .
O6 Cu1 Cu2 O7 1.8(3) . .
N1 Cu1 Cu2 O7 39(2) . .
O2 Cu1 Cu2 O3 -176.6(3) . 2_575
O4 Cu1 Cu2 O3 2.4(3) 2_575 2_575
O10 Cu1 Cu2 O3 -85.8(3) . 2_575
O6 Cu1 Cu2 O3 92.7(3) . 2_575
N1 Cu1 Cu2 O3 130(2) . 2_575
O2 Cu1 Cu2 O1 3.7(3) . .
O4 Cu1 Cu2 O1 -177.3(3) 2_575 .
O10 Cu1 Cu2 O1 94.5(3) . .
O6 Cu1 Cu2 O1 -86.9(3) . .
N1 Cu1 Cu2 O1 -49(2) . .
O2 Cu1 Cu2 O12 44(3) . .
O4 Cu1 Cu2 O12 -137(3) 2_575 .
O10 Cu1 Cu2 O12 135(3) . .
O6 Cu1 Cu2 O12 -46(3) . .
N1 Cu1 Cu2 O12 -9(4) . .
O9 Cu2 O1 C1 82.0(7) . .
O7 Cu2 O1 C1 -95.5(7) . .
O3 Cu2 O1 C1 -8.9(15) 2_575 .
O12 Cu2 O1 C1 175.0(7) . .
Cu1 Cu2 O1 C1 -7.8(7) . .
O4 Cu1 O2 C1 -8(2) 2_575 .
O10 Cu1 O2 C1 -79.3(8) . .
O6 Cu1 O2 C1 78.4(8) . .
N1 Cu1 O2 C1 174.7(7) . .
Cu2 Cu1 O2 C1 -1.1(7) . .
O2 Cu1 O6 C10 -87.4(8) . .
O4 Cu1 O6 C10 83.2(8) 2_575 .
O10 Cu1 O6 C10 1.4(13) . .
N1 Cu1 O6 C10 -179.2(8) . .
Cu2 Cu1 O6 C10 -2.4(7) . .
O9 Cu2 O7 C10 26(6) . .
O3 Cu2 O7 C10 -83.6(7) 2_575 .
O1 Cu2 O7 C10 80.4(7) . .
O12 Cu2 O7 C10 174.8(7) . .
Cu1 Cu2 O7 C10 -1.9(7) . .
O7 Cu2 O9 C16 -31(6) . .
O3 Cu2 O9 C16 78.5(7) 2_575 .
O1 Cu2 O9 C16 -85.5(7) . .
O12 Cu2 O9 C16 -179.9(7) . .
Cu1 Cu2 O9 C16 -3.2(7) . .
O2 Cu1 O10 C16 76.7(8) . .
O4 Cu1 O10 C16 -94.3(8) 2_575 .
O6 Cu1 O10 C16 -12.1(13) . .
N1 Cu1 O10 C16 168.6(8) . .
Cu2 Cu1 O10 C16 -8.2(8) . .
O2 Cu1 N1 C26 176.5(9) . .
O4 Cu1 N1 C26 -3.2(9) 2_575 .
O10 Cu1 N1 C26 86.2(9) . .
O6 Cu1 N1 C26 -93.6(9) . .
Cu2 Cu1 N1 C26 -131(2) . .
O2 Cu1 N1 C22 -2.4(9) . .
O4 Cu1 N1 C22 178.0(9) 2_575 .
O10 Cu1 N1 C22 -92.7(9) . .
O6 Cu1 N1 C22 87.6(9) . .
Cu2 Cu1 N1 C22 50(3) . .
Cu1 O2 C1 O1 -4.6(13) . .
Cu1 O2 C1 C2 173.9(6) . .
Cu2 O1 C1 O2 9.8(12) . .
Cu2 O1 C1 C2 -168.6(6) . .
O2 C1 C2 C7 173.4(9) . .
O1 C1 C2 C7 -8.1(13) . .
O2 C1 C2 C3 -9.6(13) . .
O1 C1 C2 C3 168.9(8) . .
C7 C2 C3 C4 0.0(13) . .
C1 C2 C3 C4 -177.0(8) . .
C2 C3 C4 C5 -2.4(13) . .
C2 C3 C4 C8 173.3(8) . .
C3 C4 C5 C6 3.6(13) . .
C8 C4 C5 C6 -172.2(8) . .
C4 C5 C6 O5 179.4(8) . .
C4 C5 C6 C7 -2.2(14) . .
C9 O5 C6 C5 -153.9(9) . .
C9 O5 C6 C7 27.8(14) . .
C3 C2 C7 C6 1.3(14) . .
C1 C2 C7 C6 178.3(8) . .
C5 C6 C7 C2 -0.3(14) . .
O5 C6 C7 C2 178.0(9) . .
Cu1 O4 C8 O3 3.4(13) 2_574 .
Cu1 O4 C8 C4 -178.9(5) 2_574 .
Cu2 O3 C8 O4 0.0(13) 2_574 .
Cu2 O3 C8 C4 -177.7(6) 2_574 .
C5 C4 C8 O4 13.2(12) . .
C3 C4 C8 O4 -162.6(8) . .
C5 C4 C8 O3 -168.9(8) . .
C3 C4 C8 O3 15.3(12) . .
Cu1 O6 C10 O7 1.8(14) . .
Cu1 O6 C10 C11 -177.6(6) . .
Cu2 O7 C10 O6 0.8(13) . .
Cu2 O7 C10 C11 -179.8(6) . .
O6 C10 C11 C14 4.5(14) . .
O7 C10 C11 C14 -175.0(9) . .
O6 C10 C11 C12 -174.7(9) . .
O7 C10 C11 C12 5.9(13) . .
C14 C11 C12 C13 2.0(16) . .
C10 C11 C12 C13 -178.8(10) . .
C15 O8 C13 C12 -23(2) 7_575 .
C15 O8 C13 C12 -161.5(18) . .
C15 O8 C13 C12 161.5(18) 7_575 7_575
C15 O8 C13 C12 23(2) . 7_575
C11 C12 C13 O8 179.7(10) . .
C11 C12 C13 C12 -4.6(19) . 7_575
C12 C11 C14 C11 0.5(19) . 7_575
C10 C11 C14 C11 -178.6(7) . 7_575
C13 O8 C15 C15 147(3) . 7_575
Cu1 O10 C16 O9 8.9(14) . .
Cu1 O10 C16 C17 -173.4(6) . .
Cu2 O9 C16 O10 -1.8(13) . .
Cu2 O9 C16 C17 -179.6(6) . .
O10 C16 C17 C18 0.5(14) . .
O9 C16 C17 C18 178.5(9) . .
O10 C16 C17 C20 -178.0(10) . .
O9 C16 C17 C20 -0.1(15) . .
C20 C17 C18 C19 0.3(19) . .
C16 C17 C18 C19 -178.3(12) . .
C21 O11 C19 C18 32(3) . 7_585
C21 O11 C19 C18 146(3) 7_585 7_585
C21 O11 C19 C18 -146(3) . .
C21 O11 C19 C18 -32(3) 7_585 .
C17 C18 C19 O11 178.9(14) . .
C17 C18 C19 C18 1(3) . 7_585
C18 C17 C20 C17 -2(2) . 7_585
C16 C17 C20 C17 176.9(7) . 7_585
C19 O11 C21 C21 131(4) . 7_585
C26 N1 C22 C23 0.0(18) . .
Cu1 N1 C22 C23 178.9(10) . .
N1 C22 C23 C24 3(2) . .
C22 C23 C24 C25 -5(2) . .
C22 C23 C24 C27 178.3(12) . .
C23 C24 C25 C26 5(2) . .
C27 C24 C25 C26 -178.2(11) . .
C22 N1 C26 C25 0.1(17) . .
Cu1 N1 C26 C25 -178.8(9) . .
C24 C25 C26 N1 -3(2) . .
C23 C24 C27 C27 -93.3(14) . 7_575
C25 C24 C27 C27 90.4(13) . 7_575
